data_2017894
loop_
_publ_author_name
'Langer, Vratislav'
'Lundquist, Knut'

_publ_section_title
;
 5,5'-Bis(hydroxymethyl)-3,3'-dimethoxybiphenyl-2,2'-diol with a new
 three-dimensional 3-modal topology of synthons
;
_journal_coeditor_code GG3249
_journal_issue 12
_journal_name_full 'Acta Crystallographica Section C'
_journal_page_first o606
_journal_page_last o608
_journal_paper_doi 10.1107/S0108270110046913
_journal_volume 66
_journal_year 2010
_chemical_formula_iupac 'C16 H18 O6'
_chemical_formula_moiety 'C16 H18 O6'
_chemical_formula_sum 'C16 H18 O6'
_chemical_formula_weight 306.30
_chemical_melting_point 458
_chemical_name_systematic
;
5,5'-Bis(hydroxymethyl)-3,3'-dimethoxy-2,2'-biphenyldiol
;
_space_group_IT_number 60
_symmetry_cell_setting orthorhombic
_symmetry_space_group_name_Hall '-P 2n 2ab'
_symmetry_space_group_name_H-M 'P b c n'
_atom_sites_solution_hydrogens geom
_atom_sites_solution_primary direct
_atom_sites_solution_secondary difmap
_audit_creation_method SHELXL97
_cell_angle_alpha 90.00
_cell_angle_beta 90.00
_cell_angle_gamma 90.00
_cell_formula_units_Z 4
_cell_length_a 12.4911(6)
_cell_length_b 8.5100(4)
_cell_length_c 13.2883(7)
_cell_measurement_reflns_used 8263
_cell_measurement_temperature 153(2)
_cell_measurement_theta_max 66.08
_cell_measurement_theta_min 5.79
_cell_volume 1412.54(12)
_computing_cell_refinement 'SAINT (Bruker, 2003)'
_computing_data_collection 'SMART (Bruker, 2003)'
_computing_data_reduction
;
SAINT (Bruker, 2003) and SADABS (Sheldrick, 2003)
;
_computing_molecular_graphics 'DIAMOND (Brandenburg, 2010)'
_computing_publication_material 'SHELXTL (Sheldrick, 2008)'
_computing_structure_refinement 'SHELXTL (Sheldrick, 2008)'
_computing_structure_solution 'SHELXTL (Sheldrick, 2008)'
_diffrn_ambient_temperature 153(2)
_diffrn_detector_area_resol_mean 120
_diffrn_measured_fraction_theta_full 0.998
_diffrn_measured_fraction_theta_max 0.976
_diffrn_measurement_device_type 'Siemens SMART CCD area-detector'
_diffrn_measurement_method \w
_diffrn_radiation_monochromator graphite
_diffrn_radiation_source 'fine-focus sealed tube'
_diffrn_radiation_type MoK\a
_diffrn_radiation_wavelength 0.71073
_diffrn_reflns_av_R_equivalents 0.0464
_diffrn_reflns_av_sigmaI/netI 0.0260
_diffrn_reflns_limit_h_max 18
_diffrn_reflns_limit_h_min -19
_diffrn_reflns_limit_k_max 12
_diffrn_reflns_limit_k_min -12
_diffrn_reflns_limit_l_max 20
_diffrn_reflns_limit_l_min -19
_diffrn_reflns_number 23325
_diffrn_reflns_theta_full 32.50
_diffrn_reflns_theta_max 33.09
_diffrn_reflns_theta_min 2.90
_diffrn_standards_decay_% 0
_diffrn_standards_number 0
_exptl_absorpt_coefficient_mu 0.111
_exptl_absorpt_correction_T_max 0.9836
_exptl_absorpt_correction_T_min 0.5942
_exptl_absorpt_correction_type multi-scan
_exptl_absorpt_process_details '(SADABS; Sheldrick, 2003)'
_exptl_crystal_colour colourless
_exptl_crystal_density_diffrn 1.440
_exptl_crystal_density_method 'not measured'
_exptl_crystal_description prism
_exptl_crystal_F_000 648
_exptl_crystal_size_max 0.35
_exptl_crystal_size_mid 0.20
_exptl_crystal_size_min 0.15
_refine_diff_density_max 0.549
_refine_diff_density_min -0.222
_refine_ls_extinction_method none
_refine_ls_goodness_of_fit_ref 1.000
_refine_ls_hydrogen_treatment constr
_refine_ls_matrix_type full
_refine_ls_number_parameters 112
_refine_ls_number_reflns 2621
_refine_ls_number_restraints 0
_refine_ls_restrained_S_all 1.000
_refine_ls_R_factor_all 0.0492
_refine_ls_R_factor_gt 0.0380
_refine_ls_shift/su_max 0.000
_refine_ls_shift/su_mean 0.000
_refine_ls_structure_factor_coef Fsqd
_refine_ls_weighting_details 'calc w = 1/[\s^2^(Fo^2^)+(0.0706P)^2^+0.2578P] where P=(Fo^2^+2Fc^2^)/3'
_refine_ls_weighting_scheme calc
_refine_ls_wR_factor_gt 0.1083
_refine_ls_wR_factor_ref 0.1160
_reflns_number_gt 2150
_reflns_number_total 2621
_reflns_threshold_expression I>2\s(I)
_cod_data_source_file gg3249.cif
_cod_data_source_block I
_cod_database_code 2017894
_cod_database_fobs_code 2017894

loop_
_symmetry_equiv_pos_as_xyz
'x, y, z'
'-x+1/2, -y+1/2, z+1/2'
'-x, y, -z+1/2'
'x+1/2, -y+1/2, -z'
'-x, -y, -z'
'x-1/2, y-1/2, -z-1/2'
'x, -y, z-1/2'
'-x-1/2, y-1/2, z'

loop_
_atom_site_type_symbol
_atom_site_label
_atom_site_fract_x
_atom_site_fract_y
_atom_site_fract_z
_atom_site_U_iso_or_equiv
_atom_site_adp_type
_atom_site_calc_flag
_atom_site_refinement_flags
_atom_site_occupancy
_atom_site_disorder_assembly
_atom_site_disorder_group
O O1 0.43908(5) 0.18771(8) 0.39864(5) 0.02078(15) Uani d . 1 . .
H H1 0.3963 0.1571 0.4433 0.049(4) Uiso calc R 1 . .
O O2 0.22560(5) 0.20158(8) 0.40800(5) 0.02033(14) Uani d . 1 . .
O O3 0.11368(5) 0.46466(7) 0.07418(5) 0.02186(15) Uani d . 1 . .
H H3 0.0634 0.5248 0.0908 0.042(4) Uiso calc R 1 . .
C C1 0.44040(6) 0.34720(8) 0.25099(5) 0.01441(15) Uani d . 1 . .
C C2 0.38431(6) 0.27141(9) 0.32729(5) 0.01518(15) Uani d . 1 . .
C C3 0.27174(6) 0.28087(9) 0.32983(6) 0.01550(15) Uani d . 1 . .
C C4 0.21651(6) 0.36524(9) 0.25701(6) 0.01603(15) Uani d . 1 . .
H H4 0.1406 0.3718 0.2598 0.023(3) Uiso calc R 1 . .
C C5 0.27235(6) 0.44051(8) 0.17968(6) 0.01514(15) Uani d . 1 . .
C C6 0.38324(6) 0.43095(9) 0.17766(6) 0.01527(15) Uani d . 1 . .
H H6 0.4214 0.4824 0.1253 0.024(3) Uiso calc R 1 . .
C C7 0.11152(7) 0.20158(13) 0.41085(7) 0.02543(19) Uani d . 1 . .
H H7A 0.0855 0.3098 0.4171 0.037(4) Uiso calc R 1 . .
H H7B 0.0870 0.1399 0.4687 0.044(4) Uiso calc R 1 . .
H H7C 0.0836 0.1550 0.3487 0.030(3) Uiso calc R 1 . .
C C8 0.21401(6) 0.53500(9) 0.10103(6) 0.01858(16) Uani d . 1 . .
H H8A 0.2011 0.6424 0.1270 0.024(3) Uiso calc R 1 . .
H H8B 0.2594 0.5438 0.0402 0.033(3) Uiso calc R 1 . .

loop_
_atom_site_aniso_label
_atom_site_aniso_U_11
_atom_site_aniso_U_22
_atom_site_aniso_U_33
_atom_site_aniso_U_12
_atom_site_aniso_U_13
_atom_site_aniso_U_23
O1 0.0132(3) 0.0300(3) 0.0191(3) 0.0030(2) 0.0007(2) 0.0088(2)
O2 0.0135(3) 0.0281(3) 0.0194(3) 0.0005(2) 0.00324(19) 0.0046(2)
O3 0.0152(3) 0.0246(3) 0.0257(3) 0.0030(2) -0.0071(2) -0.0043(2)
C1 0.0115(3) 0.0164(3) 0.0153(3) 0.0003(2) -0.0008(2) -0.0010(2)
C2 0.0126(3) 0.0177(3) 0.0152(3) 0.0017(2) -0.0008(2) 0.0002(2)
C3 0.0125(3) 0.0180(3) 0.0161(3) 0.0004(2) 0.0012(2) -0.0011(2)
C4 0.0113(3) 0.0181(3) 0.0187(3) 0.0016(2) -0.0009(2) -0.0017(3)
C5 0.0141(3) 0.0140(3) 0.0173(3) 0.0013(2) -0.0029(2) -0.0020(2)
C6 0.0141(3) 0.0160(3) 0.0157(3) -0.0009(2) -0.0014(2) -0.0003(2)
C7 0.0139(4) 0.0386(5) 0.0238(4) -0.0024(3) 0.0041(3) 0.0031(3)
C8 0.0166(3) 0.0170(3) 0.0222(4) 0.0008(3) -0.0057(3) 0.0001(3)

loop_
_atom_type_symbol
_atom_type_description
_atom_type_scat_dispersion_real
_atom_type_scat_dispersion_imag
_atom_type_scat_source
C C 0.0033 0.0016 'International Tables Vol C Tables 4.2.6.8 and 6.1.1.4'
H H 0.0000 0.0000 'International Tables Vol C Tables 4.2.6.8 and 6.1.1.4'
O O 0.0106 0.0060 'International Tables Vol C Tables 4.2.6.8 and 6.1.1.4'

loop_
_geom_angle_atom_site_label_1
_geom_angle_atom_site_label_2
_geom_angle_atom_site_label_3
_geom_angle_site_symmetry_1
_geom_angle_site_symmetry_3
_geom_angle
_geom_angle_publ_flag
C2 O1 H1 . . 109.5 ?
C3 O2 C7 . . 116.23(6) ?
C8 O3 H3 . . 109.5 ?
C2 C1 C6 . . 119.06(7) ?
C2 C1 C1 . 3_655 121.09(7) y
C6 C1 C1 . 3_655 119.78(7) y
O1 C2 C1 . . 119.63(7) y
O1 C2 C3 . . 120.79(7) y
C1 C2 C3 . . 119.58(6) ?
O2 C3 C4 . . 125.15(7) y
O2 C3 C2 . . 114.27(6) y
C4 C3 C2 . . 120.58(7) ?
C3 C4 C5 . . 120.10(7) ?
C3 C4 H4 . . 120.0 ?
C5 C4 H4 . . 120.0 ?
C6 C5 C4 . . 119.04(7) y
C6 C5 C8 . . 120.05(7) y
C4 C5 C8 . . 120.88(7) ?
C5 C6 C1 . . 121.63(7) ?
C5 C6 H6 . . 119.2 ?
C1 C6 H6 . . 119.2 ?
O2 C7 H7A . . 109.5 ?
O2 C7 H7B . . 109.5 ?
H7A C7 H7B . . 109.5 ?
O2 C7 H7C . . 109.5 ?
H7A C7 H7C . . 109.5 ?
H7B C7 H7C . . 109.5 ?
O3 C8 C5 . . 111.87(6) ?
O3 C8 H8A . . 109.2 ?
C5 C8 H8A . . 109.2 ?
O3 C8 H8B . . 109.2 ?
C5 C8 H8B . . 109.2 ?
H8A C8 H8B . . 107.9 ?

loop_
_geom_bond_atom_site_label_1
_geom_bond_atom_site_label_2
_geom_bond_site_symmetry_2
_geom_bond_distance
_geom_bond_publ_flag
O1 C2 . 1.3690(9) y
O1 H1 . 0.8400 ?
O2 C3 . 1.3662(9) ?
O2 C7 . 1.4255(10) y
O3 C8 . 1.4339(10) y
O3 H3 . 0.8400 ?
C1 C2 . 1.3910(10) ?
C1 C6 . 1.4024(10) ?
C1 C1 3_655 1.4893(14) y
C2 C3 . 1.4088(10) ?
C3 C4 . 1.3886(10) ?
C4 C5 . 1.3974(11) ?
C4 H4 . 0.9500 ?
C5 C6 . 1.3878(10) ?
C5 C8 . 1.5066(11) ?
C6 H6 . 0.9500 ?
C7 H7A . 0.9800 ?
C7 H7B . 0.9800 ?
C7 H7C . 0.9800 ?
C8 H8A . 0.9900 ?
C8 H8B . 0.9900 ?

loop_
_geom_hbond_atom_site_label_D
_geom_hbond_atom_site_label_H
_geom_hbond_atom_site_label_A
_geom_hbond_site_symmetry_A
_geom_hbond_distance_DH
_geom_hbond_distance_HA
_geom_hbond_distance_DA
_geom_hbond_angle_DHA
O1 H1 O2 . 0.84 2.22 2.6720(9) 114
O1 H1 O3 2 0.84 2.03 2.7489(8) 144
O3 H3 O1 6_566 0.84 2.09 2.9138(9) 168

loop_
_geom_torsion_atom_site_label_1
_geom_torsion_atom_site_label_2
_geom_torsion_atom_site_label_3
_geom_torsion_atom_site_label_4
_geom_torsion_site_symmetry_1
_geom_torsion_site_symmetry_2
_geom_torsion_site_symmetry_3
_geom_torsion_site_symmetry_4
_geom_torsion
_geom_torsion_publ_flag
C6 C1 C2 O1 . . . . 179.23(7) ?
C1 C1 C2 O1 3_655 . . . -3.80(10) ?
C6 C1 C2 C3 . . . . -0.37(10) ?
C1 C1 C2 C3 3_655 . . . 176.60(6) ?
C7 O2 C3 C4 . . . . 2.86(11) ?
C7 O2 C3 C2 . . . . -177.09(7) ?
O1 C2 C3 O2 . . . . 0.28(10) ?
C1 C2 C3 O2 . . . . 179.87(7) ?
O1 C2 C3 C4 . . . . -179.67(7) ?
C1 C2 C3 C4 . . . . -0.08(11) ?
O2 C3 C4 C5 . . . . -179.31(7) ?
C2 C3 C4 C5 . . . . 0.63(11) ?
C3 C4 C5 C6 . . . . -0.72(11) ?
C3 C4 C5 C8 . . . . -178.90(7) ?
C4 C5 C6 C1 . . . . 0.26(11) ?
C8 C5 C6 C1 . . . . 178.47(7) ?
C2 C1 C6 C5 . . . . 0.28(11) ?
C1 C1 C6 C5 3_655 . . . -176.73(6) ?
C6 C5 C8 O3 . . . . 144.81(7) ?
C4 C5 C8 O3 . . . . -37.02(10) ?
